data_4075825
loop_
_publ_author_name
'Perekalin, Dmitry S.'
'Holub, Josef'
'Golovanov, Denis G.'
'Lyssenko, Konstantin A.'
'Petrovskii, Pavel V.'
'\<St\'ibr, Bohumil'
'Kudinov, Alexander R.'

_publ_section_title
;
 Ferra- and Ruthenatricarbollides CpFeC3B8H11and Cp*RuC3B8H11
;
_journal_issue 18
_journal_name_full Organometallics
_journal_page_first 4387
_journal_paper_doi 10.1021/om050139o
_journal_volume 24
_journal_year 2005
_chemical_formula_moiety 'C13 H26 B8 Ru'
_chemical_formula_sum 'C13 H26 B8 Ru'
_chemical_formula_weight 369.89
_chemical_name_systematic
; 
 ? 
;
_space_group_IT_number 61
_symmetry_cell_setting orthorhombic
_symmetry_space_group_name_Hall '-P 2ac 2ab'
_symmetry_space_group_name_H-M 'P b c a'
_atom_sites_solution_hydrogens geom
_atom_sites_solution_primary direct
_atom_sites_solution_secondary difmap
_audit_creation_method SHELXL-97
_cell_angle_alpha 90.00
_cell_angle_beta 90.00
_cell_angle_gamma 90.00
_cell_formula_units_Z 8
_cell_length_a 10.141(4)
_cell_length_b 14.429(4)
_cell_length_c 24.061(7)
_cell_measurement_reflns_used 1024
_cell_measurement_temperature 120(2)
_cell_measurement_theta_max 26.23
_cell_measurement_theta_min 2.20
_cell_volume 3521(2)
_computing_cell_refinement 'SMART (Bruker, 1998b)'
_computing_data_collection 'SMART (Bruker, 1998b)'
_computing_data_reduction 'SAINTPlus (Bruker, 1998a)'
_computing_molecular_graphics 'SHELXTL ver. 5.1 (Sheldrick, 1998b)'
_computing_publication_material 'SHELXTL ver. 5.1 (Sheldrick, 1998b)'
_computing_structure_refinement 'SHELXTL ver. 5.1 (Sheldrick, 1998b)'
_computing_structure_solution 'SHELXTL ver. 5.1 (Sheldrick, 1998b)'
_diffrn_ambient_temperature 120(2)
_diffrn_measured_fraction_theta_full 0.953
_diffrn_measured_fraction_theta_max 0.953
_diffrn_measurement_device_type 'Bruker SMART 1000 CCD area detector'
_diffrn_measurement_method 'phi and omega scans'
_diffrn_radiation_monochromator graphite
_diffrn_radiation_source 'fine-focus sealed tube'
_diffrn_radiation_type MoK\a
_diffrn_radiation_wavelength 0.71073
_diffrn_reflns_av_R_equivalents 0.0704
_diffrn_reflns_av_sigmaI/netI 0.0910
_diffrn_reflns_limit_h_max 13
_diffrn_reflns_limit_h_min -10
_diffrn_reflns_limit_k_max 9
_diffrn_reflns_limit_k_min -18
_diffrn_reflns_limit_l_max 31
_diffrn_reflns_limit_l_min -10
_diffrn_reflns_number 9069
_diffrn_reflns_theta_full 28.00
_diffrn_reflns_theta_max 28.00
_diffrn_reflns_theta_min 2.60
_exptl_absorpt_coefficient_mu 0.877
_exptl_absorpt_correction_T_max 0.8390
_exptl_absorpt_correction_T_min 0.8107
_exptl_absorpt_correction_type multi-scan
_exptl_absorpt_process_details 'SADABS(Sheldrick, 1998a)'
_exptl_crystal_colour yellow
_exptl_crystal_density_diffrn 1.396
_exptl_crystal_density_method 'not measured'
_exptl_crystal_description prism
_exptl_crystal_F_000 1504
_exptl_crystal_size_max 0.35
_exptl_crystal_size_mid 0.20
_exptl_crystal_size_min 0.20
_refine_diff_density_max 1.239
_refine_diff_density_min -0.635
_refine_diff_density_rms 0.117
_refine_ls_extinction_method none
_refine_ls_goodness_of_fit_ref 1.020
_refine_ls_hydrogen_treatment mixed
_refine_ls_matrix_type full
_refine_ls_number_parameters 210
_refine_ls_number_reflns 4057
_refine_ls_number_restraints 0
_refine_ls_restrained_S_all 1.020
_refine_ls_R_factor_all 0.1177
_refine_ls_R_factor_gt 0.0608
_refine_ls_shift/su_max 0.001
_refine_ls_shift/su_mean 0.001
_refine_ls_structure_factor_coef Fsqd
_refine_ls_weighting_details 'calc w=1/[\s^2^(Fo^2^)+(0.0400P)^2^+5.6000P] where P=(Fo^2^+2Fc^2^)/3'
_refine_ls_weighting_scheme calc
_refine_ls_wR_factor_gt 0.1251
_refine_ls_wR_factor_ref 0.1411
_reflns_number_gt 2113
_reflns_number_total 4057
_reflns_threshold_expression I>2/s(I)
_cod_data_source_file om050139osi20050225_015154.cif
_cod_data_source_block dsp
_cod_depositor_comments
;
The following automatic conversions were performed:

'_symmetry_cell_setting' value 'Orthorhombic' changed to
'orthorhombic' according to
/home/saulius/struct/CIF-dictionaries/cif_core.dic dictionary named
'cif_core.dic' version 2.4.1 from 2010-06-29.

Automatic conversion script
Id: cif_fix_values 1715 2011-07-08 13:25:40Z adriana 
;
_cod_original_cell_volume 3520.7(19)
_cod_original_sg_symbol_H-M Pbca
_cod_database_code 4075825

loop_
_symmetry_equiv_pos_as_xyz
'x, y, z'
'-x+1/2, -y, z+1/2'
'-x, y+1/2, -z+1/2'
'x+1/2, -y+1/2, -z'
'-x, -y, -z'
'x-1/2, y, -z-1/2'
'x, -y-1/2, z-1/2'
'-x-1/2, y-1/2, z'

loop_
_atom_site_label
_atom_site_type_symbol
_atom_site_fract_x
_atom_site_fract_y
_atom_site_fract_z
_atom_site_U_iso_or_equiv
_atom_site_adp_type
_atom_site_occupancy
_atom_site_symmetry_multiplicity
_atom_site_calc_flag
_atom_site_refinement_flags
_atom_site_disorder_assembly
_atom_site_disorder_group
Ru1 Ru 0.63491(4) 0.11866(3) 0.365843(18) 0.03837(16) Uani 1 1 d . . .
C2 C 0.8485(5) 0.1135(5) 0.3645(2) 0.0568(17) Uani 1 1 d . A .
H2 H 0.8872 0.0862 0.3219 0.033(13) Uiso 1 1 d R . .
B3 B 0.7862(8) 0.2157(5) 0.3830(4) 0.059(2) Uani 1 1 d . A .
H3 H 0.7827 0.2750 0.3619 0.07(2) Uiso 1 1 d R . .
C4 C 0.6902(7) 0.1951(5) 0.4392(3) 0.068(2) Uani 1 1 d . A .
H4 H 0.6284 0.2320 0.4441 0.025(14) Uiso 1 1 d R . .
B5 B 0.6650(7) 0.0806(6) 0.4495(3) 0.060(2) Uani 1 1 d . A .
H5 H 0.5788 0.0466 0.4726 0.071(19) Uiso 1 1 d R . .
B6 B 0.7710(7) 0.0242(5) 0.4018(4) 0.057(2) Uani 1 1 d . A .
H6 H 0.7613 -0.0444 0.3933 0.029(13) Uiso 1 1 d R . .
B7 B 0.9460(8) 0.1780(6) 0.4045(4) 0.067(2) Uani 1 1 d . . .
H7 H 1.0149 0.2076 0.3863 0.058(19) Uiso 1 1 d R A .
B8 B 0.8490(9) 0.2342(7) 0.4518(4) 0.073(3) Uani 1 1 d . A .
H8 H 0.8743 0.3066 0.4711 0.07(2) Uiso 1 1 d R . .
B9 B 0.7728(9) 0.1509(8) 0.4913(4) 0.084(3) Uani 1 1 d . . .
H9 H 0.7471 0.1629 0.5293 0.09(3) Uiso 1 1 d R A .
C10 C 0.8242(7) 0.0514(6) 0.4685(3) 0.079(2) Uani 1 1 d . A .
H10 H 0.8199 -0.0098 0.4977 0.15(4) Uiso 1 1 d R . .
B11 B 0.9345(8) 0.0584(6) 0.4167(4) 0.065(2) Uani 1 1 d . A .
H11 H 1.0081 0.0173 0.4096 0.16(4) Uiso 1 1 d R . .
B12 B 0.9357(8) 0.1378(6) 0.4716(4) 0.067(2) Uani 1 1 d . A .
H12 H 1.0163 0.1396 0.4991 0.049(16) Uiso 1 1 d R . .
C13 C 0.4544(14) 0.1894(11) 0.3353(6) 0.033(4) Uiso 0.50 1 d P A 1
C14 C 0.5427(17) 0.1736(11) 0.2885(7) 0.039(5) Uiso 0.50 1 d P A 1
C15 C 0.5666(17) 0.0775(15) 0.2829(7) 0.043(5) Uiso 0.50 1 d P A 1
C16 C 0.4889(16) 0.0342(11) 0.3214(7) 0.045(4) Uiso 0.50 1 d P A 1
C17 C 0.4228(19) 0.0984(13) 0.3585(8) 0.040(5) Uiso 0.50 1 d P A 1
C18 C 0.4072(16) 0.2839(11) 0.3534(6) 0.061(4) Uiso 0.50 1 d P A 1
H18A H 0.3240 0.2971 0.3361 0.091 Uiso 0.50 1 calc PR A 1
H18B H 0.4706 0.3299 0.3426 0.091 Uiso 0.50 1 calc PR A 1
H18C H 0.3969 0.2848 0.3930 0.091 Uiso 0.50 1 calc PR A 1
C19 C 0.6031(14) 0.2462(10) 0.2506(6) 0.061(4) Uiso 0.50 1 d P A 1
H19A H 0.5601 0.2444 0.2150 0.091 Uiso 0.50 1 calc PR A 1
H19B H 0.6954 0.2336 0.2459 0.091 Uiso 0.50 1 calc PR A 1
H19C H 0.5920 0.3065 0.2668 0.091 Uiso 0.50 1 calc PR A 1
C20 C 0.6445(16) 0.0293(12) 0.2402(6) 0.068(5) Uiso 0.50 1 d P A 1
H20A H 0.5868 0.0070 0.2115 0.103 Uiso 0.50 1 calc PR A 1
H20B H 0.6901 -0.0220 0.2568 0.103 Uiso 0.50 1 calc PR A 1
H20C H 0.7074 0.0715 0.2244 0.103 Uiso 0.50 1 calc PR A 1
C21 C 0.4657(16) -0.0696(10) 0.3307(6) 0.064(4) Uiso 0.50 1 d P A 1
H21A H 0.3782 -0.0856 0.3188 0.095 Uiso 0.50 1 calc PR A 1
H21B H 0.4755 -0.0838 0.3694 0.095 Uiso 0.50 1 calc PR A 1
H21C H 0.5288 -0.1045 0.3095 0.095 Uiso 0.50 1 calc PR A 1
C22 C 0.3233(17) 0.0868(12) 0.4020(7) 0.063(5) Uiso 0.50 1 d P A 1
H22A H 0.2371 0.0858 0.3855 0.095 Uiso 0.50 1 calc PR A 1
H22B H 0.3290 0.1374 0.4278 0.095 Uiso 0.50 1 calc PR A 1
H22C H 0.3385 0.0295 0.4213 0.095 Uiso 0.50 1 calc PR A 1
C13' C 0.4812(18) 0.1920(12) 0.3226(8) 0.050(5) Uiso 0.50 1 d P A 2
C14' C 0.5646(18) 0.1532(15) 0.2835(7) 0.048(6) Uiso 0.50 1 d P A 2
C15' C 0.5574(18) 0.0538(12) 0.2905(8) 0.044(6) Uiso 0.50 1 d P A 2
C16' C 0.4711(13) 0.0317(10) 0.3379(6) 0.032(4) Uiso 0.50 1 d P A 2
C17' C 0.423(2) 0.1209(14) 0.3561(9) 0.050(7) Uiso 0.50 1 d P A 2
C18' C 0.4456(15) 0.2935(10) 0.3347(6) 0.052(4) Uiso 0.50 1 d P A 2
H18D H 0.3757 0.3126 0.3103 0.078 Uiso 0.50 1 calc PR A 2
H18E H 0.5215 0.3319 0.3286 0.078 Uiso 0.50 1 calc PR A 2
H18F H 0.4173 0.2993 0.3726 0.078 Uiso 0.50 1 calc PR A 2
C19' C 0.6412(17) 0.2089(12) 0.2412(7) 0.072(5) Uiso 0.50 1 d P A 2
H19D H 0.5869 0.2198 0.2091 0.109 Uiso 0.50 1 calc PR A 2
H19E H 0.7186 0.1752 0.2303 0.109 Uiso 0.50 1 calc PR A 2
H19F H 0.6666 0.2672 0.2572 0.109 Uiso 0.50 1 calc PR A 2
C20' C 0.6344(14) -0.0111(10) 0.2535(6) 0.059(4) Uiso 0.50 1 d P A 2
H20D H 0.5812 -0.0284 0.2222 0.088 Uiso 0.50 1 calc PR A 2
H20E H 0.6582 -0.0656 0.2740 0.088 Uiso 0.50 1 calc PR A 2
H20F H 0.7128 0.0195 0.2407 0.088 Uiso 0.50 1 calc PR A 2
C21' C 0.4388(13) -0.0657(9) 0.3564(6) 0.046(3) Uiso 0.50 1 d P A 2
H21D H 0.3687 -0.0900 0.3338 0.070 Uiso 0.50 1 calc PR A 2
H21E H 0.4117 -0.0649 0.3946 0.070 Uiso 0.50 1 calc PR A 2
H21F H 0.5154 -0.1042 0.3524 0.070 Uiso 0.50 1 calc PR A 2
C22' C 0.3215(16) 0.1244(11) 0.4063(7) 0.059(4) Uiso 0.50 1 d P A 2
H22D H 0.2336 0.1309 0.3921 0.088 Uiso 0.50 1 calc PR A 2
H22E H 0.3419 0.1762 0.4298 0.088 Uiso 0.50 1 calc PR A 2
H22F H 0.3278 0.0681 0.4274 0.088 Uiso 0.50 1 calc PR A 2

loop_
_atom_site_aniso_label
_atom_site_aniso_U_11
_atom_site_aniso_U_22
_atom_site_aniso_U_33
_atom_site_aniso_U_23
_atom_site_aniso_U_13
_atom_site_aniso_U_12
Ru1 0.0322(2) 0.0400(3) 0.0429(3) 0.0000(2) 0.0006(2) -0.0007(2)
C2 0.040(3) 0.091(5) 0.040(3) 0.007(4) 0.003(3) 0.021(4)
B3 0.053(5) 0.043(4) 0.082(6) 0.010(4) -0.020(4) -0.010(4)
C4 0.048(4) 0.073(5) 0.084(5) -0.024(4) -0.002(4) 0.016(4)
B5 0.049(5) 0.083(6) 0.048(4) 0.017(4) -0.001(3) -0.011(4)
B6 0.047(4) 0.033(4) 0.092(6) 0.006(4) -0.026(4) -0.003(3)
B7 0.045(4) 0.077(6) 0.079(6) 0.021(5) -0.013(4) -0.021(4)
B8 0.074(6) 0.071(6) 0.074(6) -0.022(5) -0.025(5) 0.005(5)
B9 0.079(6) 0.128(9) 0.047(5) -0.004(6) -0.018(5) 0.007(7)
C10 0.060(5) 0.090(6) 0.086(5) 0.027(5) -0.025(4) -0.004(4)
B11 0.041(4) 0.067(6) 0.087(6) 0.004(5) -0.014(4) 0.002(4)
B12 0.054(5) 0.066(6) 0.081(6) 0.011(5) -0.021(4) -0.007(4)

loop_
_atom_type_symbol
_atom_type_description
_atom_type_scat_dispersion_real
_atom_type_scat_dispersion_imag
_atom_type_scat_source
C C 0.0033 0.0016 'International Tables Vol C Tables 4.2.6.8 and 6.1.1.4'
H H 0.0000 0.0000 'International Tables Vol C Tables 4.2.6.8 and 6.1.1.4'
B B 0.0013 0.0007 'International Tables Vol C Tables 4.2.6.8 and 6.1.1.4'
Ru Ru -1.2594 0.8363 'International Tables Vol C Tables 4.2.6.8 and 6.1.1.4'

loop_
_geom_angle_atom_site_label_1
_geom_angle_atom_site_label_2
_geom_angle_atom_site_label_3
_geom_angle
B5 Ru1 B6 49.5(3)
B5 Ru1 B3 83.2(3)
B6 Ru1 B3 82.8(3)
B5 Ru1 C4 46.7(3)
B6 Ru1 C4 80.0(3)
B3 Ru1 C4 46.7(3)
B5 Ru1 C2 82.0(3)
B6 Ru1 C2 48.3(3)
B3 Ru1 C2 45.7(3)
C4 Ru1 C2 76.7(3)
B5 Ru1 C13' 133.9(6)
B6 Ru1 C13' 169.4(5)
B3 Ru1 C13' 107.1(5)
C4 Ru1 C13' 109.4(5)
C2 Ru1 C13' 137.2(5)
B5 Ru1 C17' 104.5(6)
B6 Ru1 C17' 134.4(6)
B3 Ru1 C17' 137.0(6)
C4 Ru1 C17' 109.8(6)
C2 Ru1 C17' 172.8(6)
C13' Ru1 C17' 38.8(7)
B5 Ru1 C17 100.7(6)
B6 Ru1 C17 126.1(6)
B3 Ru1 C17 145.1(6)
C4 Ru1 C17 113.1(5)
C2 Ru1 C17 168.8(5)
C13' Ru1 C17 46.5(7)
C17' Ru1 C17 8.7(8)
B5 Ru1 C14' 169.0(5)
B6 Ru1 C14' 137.3(6)
B3 Ru1 C14' 105.4(6)
C4 Ru1 C14' 135.9(6)
C2 Ru1 C14' 108.9(5)
C13' Ru1 C14' 37.4(6)
C17' Ru1 C14' 64.5(7)
C17 Ru1 C14' 68.3(7)
B5 Ru1 C16' 104.7(4)
B6 Ru1 C16' 104.5(4)
B3 Ru1 C16' 171.6(4)
C4 Ru1 C16' 138.0(4)
C2 Ru1 C16' 137.2(4)
C13' Ru1 C16' 65.4(6)
C17' Ru1 C16' 38.8(6)
C17 Ru1 C16' 31.6(5)
C14' Ru1 C16' 66.4(6)
B5 Ru1 C15' 137.1(6)
B6 Ru1 C15' 107.2(5)
B3 Ru1 C15' 134.8(6)
C4 Ru1 C15' 172.5(5)
C2 Ru1 C15' 109.4(5)
C13' Ru1 C15' 63.2(7)
C17' Ru1 C15' 63.9(7)
C17 Ru1 C15' 61.3(7)
C14' Ru1 C15' 38.8(7)
C16' Ru1 C15' 39.3(6)
B5 Ru1 C16 114.7(5)
B6 Ru1 C16 106.2(5)
B3 Ru1 C16 161.9(5)
C4 Ru1 C16 149.1(5)
C2 Ru1 C16 130.3(5)
C13' Ru1 C16 63.2(6)
C17' Ru1 C16 44.4(7)
C17 Ru1 C16 38.7(6)
C14' Ru1 C16 57.3(6)
C16' Ru1 C16 11.4(5)
C15' Ru1 C16 27.9(5)
B3 C2 B7 64.9(5)
B3 C2 B11 113.9(5)
B7 C2 B11 62.3(4)
B3 C2 B6 110.1(5)
B7 C2 B6 112.4(5)
B11 C2 B6 61.1(4)
B3 C2 Ru1 65.6(3)
B7 C2 Ru1 124.4(4)
B11 C2 Ru1 120.7(4)
B6 C2 Ru1 64.5(3)
C2 B3 C4 106.1(6)
C2 B3 B7 57.6(4)
C4 B3 B7 103.7(6)
C2 B3 B8 104.1(6)
C4 B3 B8 59.6(5)
B7 B3 B8 57.0(5)
C2 B3 Ru1 68.7(3)
C4 B3 Ru1 67.8(4)
B7 B3 Ru1 120.9(5)
B8 B3 Ru1 122.4(5)
B9 C4 B5 65.4(5)
B9 C4 B3 112.7(6)
B5 C4 B3 112.1(5)
B9 C4 B8 61.1(5)
B5 C4 B8 115.6(6)
B3 C4 B8 63.1(5)
B9 C4 Ru1 124.1(6)
B5 C4 Ru1 65.3(3)
B3 C4 Ru1 65.5(3)
B8 C4 Ru1 123.5(5)
C4 B5 C10 97.8(6)
C4 B5 B6 105.2(5)
C10 B5 B6 59.6(5)
C4 B5 B9 55.9(5)
C10 B5 B9 54.7(5)
B6 B5 B9 104.6(6)
C4 B5 Ru1 68.1(4)
C10 B5 Ru1 116.8(5)
B6 B5 Ru1 65.7(3)
B9 B5 Ru1 118.3(5)
C10 B6 C2 99.6(5)
C10 B6 B11 57.2(4)
C2 B6 B11 58.6(4)
C10 B6 B5 59.0(5)
C2 B6 B5 105.4(5)
B11 B6 B5 108.0(6)
C10 B6 Ru1 115.6(5)
C2 B6 Ru1 67.2(3)
B11 B6 Ru1 120.9(5)
B5 B6 Ru1 64.8(3)
C2 B7 B8 108.0(5)
C2 B7 B12 108.5(6)
B8 B7 B12 60.0(5)
C2 B7 B11 60.5(4)
B8 B7 B11 108.5(7)
B12 B7 B11 60.4(5)
C2 B7 B3 57.6(4)
B8 B7 B3 61.7(5)
B12 B7 B3 108.7(6)
B11 B7 B3 106.7(5)
B7 B8 B12 60.3(5)
B7 B8 B9 107.2(7)
B12 B8 B9 60.5(5)
B7 B8 C4 105.3(6)
B12 B8 C4 105.1(6)
B9 B8 C4 56.7(5)
B7 B8 B3 61.3(5)
B12 B8 B3 108.5(6)
B9 B8 B3 104.3(6)
C4 B8 B3 57.3(4)
C10 B9 C4 104.5(6)
C10 B9 B8 106.7(7)
C4 B9 B8 62.2(5)
C10 B9 B12 60.2(5)
C4 B9 B12 108.7(7)
B8 B9 B12 59.6(5)
C10 B9 B5 60.5(5)
C4 B9 B5 58.7(5)
B8 B9 B5 111.0(6)
B12 B9 B5 111.5(7)
B9 C10 B11 114.3(7)
B9 C10 B12 63.0(6)
B11 C10 B12 62.6(5)
B9 C10 B5 64.8(5)
B11 C10 B5 114.3(6)
B12 C10 B5 117.3(7)
B9 C10 B6 114.3(6)
B11 C10 B6 62.2(5)
B12 C10 B6 114.6(6)
B5 C10 B6 61.4(4)
C10 B11 C2 103.4(5)
C10 B11 B12 58.9(5)
C2 B11 B12 104.6(6)
C10 B11 B6 60.6(5)
C2 B11 B6 60.4(4)
B12 B11 B6 110.1(6)
C10 B11 B7 103.2(7)
C2 B11 B7 57.2(4)
B12 B11 B7 58.8(5)
B6 B11 B7 107.7(6)
C10 B12 B7 104.5(6)
C10 B12 B8 104.1(6)
B7 B12 B8 59.7(5)
C10 B12 B11 58.5(5)
B7 B12 B11 60.8(5)
B8 B12 B11 108.5(6)
C10 B12 B9 56.7(5)
B7 B12 B9 106.2(6)
B8 B12 B9 59.8(5)
B11 B12 B9 105.8(6)
C14 C13 C17 106.8(13)
C14 C13 C18 124.0(14)
C17 C13 C18 129.2(15)
C14 C13 Ru1 71.2(8)
C17 C13 Ru1 69.0(9)
C18 C13 Ru1 125.6(10)
C15 C14 C13 109.4(13)
C15 C14 C19 123.3(16)
C13 C14 C19 127.2(15)
C15 C14 Ru1 70.0(9)
C13 C14 Ru1 70.6(8)
C19 C14 Ru1 125.3(11)
C14 C15 C16 106.5(14)
C14 C15 C20 128.5(18)
C16 C15 C20 124.5(18)
C14 C15 Ru1 72.7(9)
C16 C15 Ru1 71.9(9)
C20 C15 Ru1 126.4(12)
C15 C16 C17 113.0(15)
C15 C16 C21 129.3(18)
C17 C16 C21 117.7(16)
C15 C16 Ru1 71.8(9)
C17 C16 Ru1 70.0(9)
C21 C16 Ru1 125.2(10)
C22 C17 C13 121.8(16)
C22 C17 C16 133.3(18)
C13 C17 C16 103.8(14)
C22 C17 Ru1 129.6(13)
C13 C17 Ru1 72.2(9)
C16 C17 Ru1 71.3(9)
C14' C13' C17' 110.3(16)
C14' C13' C18' 131.2(19)
C17' C13' C18' 118.6(18)
C14' C13' Ru1 71.8(10)
C17' C13' Ru1 71.1(11)
C18' C13' Ru1 123.2(11)
C13' C14' C15' 107.0(14)
C13' C14' C19' 123.8(19)
C15' C14' C19' 129.2(18)
C13' C14' Ru1 70.8(10)
C15' C14' Ru1 71.4(9)
C19' C14' Ru1 124.7(12)
C14' C15' C16' 109.5(13)
C14' C15' C20' 121.4(16)
C16' C15' C20' 129.1(15)
C14' C15' Ru1 69.7(9)
C16' C15' Ru1 70.4(8)
C20' C15' Ru1 124.7(11)
C17' C16' C15' 104.1(13)
C17' C16' C21' 131.7(15)
C15' C16' C21' 123.9(13)
C17' C16' Ru1 69.7(10)
C15' C16' Ru1 70.3(8)
C21' C16' Ru1 127.4(9)
C16' C17' C13' 109.0(17)
C16' C17' C22' 118.6(17)
C13' C17' C22' 132.4(19)
C16' C17' Ru1 71.5(10)
C13' C17' Ru1 70.1(11)
C22' C17' Ru1 124.2(13)

loop_
_geom_bond_atom_site_label_1
_geom_bond_atom_site_label_2
_geom_bond_distance
Ru1 B5 2.109(7)
Ru1 B6 2.123(7)
Ru1 B3 2.118(7)
Ru1 C4 2.155(7)
Ru1 C2 2.168(5)
Ru1 C13' 2.152(17)
Ru1 C17' 2.16(2)
Ru1 C17 2.178(19)
Ru1 C14' 2.163(18)
Ru1 C16' 2.188(13)
Ru1 C15' 2.186(17)
Ru1 C16 2.196(15)
C2 B3 1.665(10)
C2 B7 1.665(10)
C2 B11 1.723(10)
C2 B6 1.756(10)
B3 C4 1.693(11)
B3 B7 1.786(11)
B3 B8 1.794(11)
C4 B9 1.638(11)
C4 B5 1.690(12)
C4 B8 1.734(11)
B5 C10 1.730(10)
B5 B6 1.772(12)
B5 B9 1.798(12)
B6 C10 1.740(11)
B6 B11 1.767(11)
B7 B8 1.708(12)
B7 B12 1.718(12)
B7 B11 1.754(12)
B8 B12 1.714(12)
B8 B9 1.717(14)
B9 C10 1.622(13)
B9 B12 1.729(13)
C10 B11 1.678(12)
C10 B12 1.684(11)
B11 B12 1.747(13)
C13 C14 1.46(2)
C13 C17 1.46(2)
C13 C18 1.51(2)
C14 C15 1.41(3)
C14 C19 1.52(2)
C15 C16 1.37(2)
C15 C20 1.47(2)
C16 C17 1.45(2)
C16 C21 1.53(2)
C17 C22 1.46(2)
C13' C14' 1.38(3)
C13' C17' 1.43(3)
C13' C18' 1.54(2)
C14' C15' 1.45(3)
C14' C19' 1.51(2)
C15' C16' 1.47(2)
C15' C20' 1.51(2)
C16' C17' 1.45(2)
C16' C21' 1.511(18)
C17' C22' 1.59(3)

loop_
_geom_torsion_atom_site_label_1
_geom_torsion_atom_site_label_2
_geom_torsion_atom_site_label_3
_geom_torsion_atom_site_label_4
_geom_torsion
B5 Ru1 C2 B3 -88.3(4)
B6 Ru1 C2 B3 -129.4(5)
C4 Ru1 C2 B3 -41.0(4)
C13' Ru1 C2 B3 63.4(9)
C17' Ru1 C2 B3 115(5)
C17 Ru1 C2 B3 167(3)
C14' Ru1 C2 B3 93.3(7)
C16' Ru1 C2 B3 168.7(6)
C15' Ru1 C2 B3 134.5(6)
C16 Ru1 C2 B3 156.0(7)
B5 Ru1 C2 B7 -59.6(6)
B6 Ru1 C2 B7 -100.7(6)
B3 Ru1 C2 B7 28.7(5)
C4 Ru1 C2 B7 -12.3(5)
C13' Ru1 C2 B7 92.1(9)
C17' Ru1 C2 B7 144(4)
C17 Ru1 C2 B7 -164(3)
C14' Ru1 C2 B7 122.0(8)
C16' Ru1 C2 B7 -162.6(7)
C15' Ru1 C2 B7 163.2(7)
C16 Ru1 C2 B7 -175.3(7)
B5 Ru1 C2 B11 16.1(6)
B6 Ru1 C2 B11 -25.0(5)
B3 Ru1 C2 B11 104.3(6)
C4 Ru1 C2 B11 63.3(6)
C13' Ru1 C2 B11 167.7(8)
C17' Ru1 C2 B11 -140(4)
C17 Ru1 C2 B11 -89(3)
C14' Ru1 C2 B11 -162.4(8)
C16' Ru1 C2 B11 -87.0(8)
C15' Ru1 C2 B11 -121.2(7)
C16 Ru1 C2 B11 -99.7(8)
B5 Ru1 C2 B6 41.1(4)
B3 Ru1 C2 B6 129.4(5)
C4 Ru1 C2 B6 88.4(4)
C13' Ru1 C2 B6 -167.3(8)
C17' Ru1 C2 B6 -115(5)
C17 Ru1 C2 B6 -64(3)
C14' Ru1 C2 B6 -137.3(7)
C16' Ru1 C2 B6 -62.0(7)
C15' Ru1 C2 B6 -96.1(6)
C16 Ru1 C2 B6 -74.6(7)
B7 C2 B3 C4 -96.3(6)
B11 C2 B3 C4 -56.6(6)
B6 C2 B3 C4 9.8(6)
Ru1 C2 B3 C4 57.8(4)
B11 C2 B3 B7 39.7(6)
B6 C2 B3 B7 106.0(5)
Ru1 C2 B3 B7 154.0(5)
B7 C2 B3 B8 -34.4(5)
B11 C2 B3 B8 5.3(7)
B6 C2 B3 B8 71.6(6)
Ru1 C2 B3 B8 119.6(5)
B7 C2 B3 Ru1 -154.0(5)
B11 C2 B3 Ru1 -114.3(5)
B6 C2 B3 Ru1 -48.0(4)
B5 Ru1 B3 C2 85.5(4)
B6 Ru1 B3 C2 35.6(4)
C4 Ru1 B3 C2 118.6(5)
C13' Ru1 B3 C2 -140.5(6)
C17' Ru1 B3 C2 -170.5(9)
C17 Ru1 B3 C2 -175.6(9)
C14' Ru1 B3 C2 -101.6(6)
C16' Ru1 B3 C2 -114(3)
C15' Ru1 B3 C2 -71.6(7)
C16 Ru1 B3 C2 -85.7(16)
B5 Ru1 B3 C4 -33.1(4)
B6 Ru1 B3 C4 -83.0(4)
C2 Ru1 B3 C4 -118.6(5)
C13' Ru1 B3 C4 100.8(7)
C17' Ru1 B3 C4 70.9(10)
C17 Ru1 B3 C4 65.8(10)
C14' Ru1 B3 C4 139.8(6)
C16' Ru1 B3 C4 127(3)
C15' Ru1 B3 C4 169.8(7)
C16 Ru1 B3 C4 155.6(15)
B5 Ru1 B3 B7 60.0(6)
B6 Ru1 B3 B7 10.1(6)
C4 Ru1 B3 B7 93.1(7)
C2 Ru1 B3 B7 -25.5(5)
C13' Ru1 B3 B7 -166.0(8)
C17' Ru1 B3 B7 164.0(9)
C17 Ru1 B3 B7 158.9(10)
C14' Ru1 B3 B7 -127.1(8)
C16' Ru1 B3 B7 -140(3)
C15' Ru1 B3 B7 -97.1(8)
C16 Ru1 B3 B7 -111.2(15)
B5 Ru1 B3 B8 -8.2(6)
B6 Ru1 B3 B8 -58.1(6)
C4 Ru1 B3 B8 25.0(5)
C2 Ru1 B3 B8 -93.6(7)
C13' Ru1 B3 B8 125.8(8)
C17' Ru1 B3 B8 95.8(10)
C17 Ru1 B3 B8 90.7(11)
C14' Ru1 B3 B8 164.8(8)
C16' Ru1 B3 B8 152(3)
C15' Ru1 B3 B8 -165.2(8)
C16 Ru1 B3 B8 -179.4(14)
C2 B3 C4 B9 60.2(7)
B7 B3 C4 B9 0.4(8)
B8 B3 C4 B9 -37.0(7)
Ru1 B3 C4 B9 118.5(6)
C2 B3 C4 B5 -11.3(7)
B7 B3 C4 B5 -71.1(6)
B8 B3 C4 B5 -108.5(6)
Ru1 B3 C4 B5 47.0(4)
C2 B3 C4 B8 97.2(6)
B7 B3 C4 B8 37.5(5)
Ru1 B3 C4 B8 155.6(5)
C2 B3 C4 Ru1 -58.4(4)
B7 B3 C4 Ru1 -118.1(5)
B8 B3 C4 Ru1 -155.6(5)
B5 Ru1 C4 B9 30.0(6)
B6 Ru1 C4 B9 -12.2(6)
B3 Ru1 C4 B9 -101.7(7)
C2 Ru1 C4 B9 -61.5(6)
C13' Ru1 C4 B9 162.8(8)
C17' Ru1 C4 B9 121.5(8)
C17 Ru1 C4 B9 112.8(8)
C14' Ru1 C4 B9 -165.0(9)
C16' Ru1 C4 B9 88.4(8)
C15' Ru1 C4 B9 153(4)
C16 Ru1 C4 B9 92.8(10)
B6 Ru1 C4 B5 -42.3(4)
B3 Ru1 C4 B5 -131.7(5)
C2 Ru1 C4 B5 -91.5(4)
C13' Ru1 C4 B5 132.8(6)
C17' Ru1 C4 B5 91.5(7)
C17 Ru1 C4 B5 82.8(7)
C14' Ru1 C4 B5 164.9(7)
C16' Ru1 C4 B5 58.4(7)
C15' Ru1 C4 B5 123(4)
C16 Ru1 C4 B5 62.7(10)
B5 Ru1 C4 B3 131.7(5)
B6 Ru1 C4 B3 89.5(4)
C2 Ru1 C4 B3 40.2(4)
C13' Ru1 C4 B3 -95.5(7)
C17' Ru1 C4 B3 -136.8(7)
C17 Ru1 C4 B3 -145.5(6)
C14' Ru1 C4 B3 -63.3(8)
C16' Ru1 C4 B3 -169.9(6)
C15' Ru1 C4 B3 -105(4)
C16 Ru1 C4 B3 -165.5(9)
B5 Ru1 C4 B8 105.5(7)
B6 Ru1 C4 B8 63.2(6)
B3 Ru1 C4 B8 -26.3(6)
C2 Ru1 C4 B8 14.0(6)
C13' Ru1 C4 B8 -121.8(8)
C17' Ru1 C4 B8 -163.0(8)
C17 Ru1 C4 B8 -171.7(8)
C14' Ru1 C4 B8 -89.6(9)
C16' Ru1 C4 B8 163.8(7)
C15' Ru1 C4 B8 -131(4)
C16 Ru1 C4 B8 168.2(9)
B9 C4 B5 C10 -37.1(5)
B3 C4 B5 C10 68.6(6)
B8 C4 B5 C10 -1.1(7)
Ru1 C4 B5 C10 115.8(5)
B9 C4 B5 B6 -97.6(6)
B3 C4 B5 B6 8.1(7)
B8 C4 B5 B6 -61.6(7)
Ru1 C4 B5 B6 55.3(4)
B3 C4 B5 B9 105.8(6)
B8 C4 B5 B9 36.0(6)
Ru1 C4 B5 B9 152.9(5)
B9 C4 B5 Ru1 -152.9(5)
B3 C4 B5 Ru1 -47.1(4)
B8 C4 B5 Ru1 -116.9(6)
B6 Ru1 B5 C4 119.5(5)
B3 Ru1 B5 C4 33.2(4)
C2 Ru1 B5 C4 79.2(4)
C13' Ru1 B5 C4 -74.1(8)
C17' Ru1 B5 C4 -103.7(6)
C17 Ru1 B5 C4 -111.7(6)
C14' Ru1 B5 C4 -109(3)
C16' Ru1 B5 C4 -143.9(5)
C15' Ru1 B5 C4 -170.8(7)
C16 Ru1 B5 C4 -149.8(6)
B6 Ru1 B5 C10 31.7(5)
B3 Ru1 B5 C10 -54.6(6)
C4 Ru1 B5 C10 -87.8(7)
C2 Ru1 B5 C10 -8.5(6)
C13' Ru1 B5 C10 -161.8(8)
C17' Ru1 B5 C10 168.5(8)
C17 Ru1 B5 C10 160.5(8)
C14' Ru1 B5 C10 164(3)
C16' Ru1 B5 C10 128.4(7)
C15' Ru1 B5 C10 101.4(9)
C16 Ru1 B5 C10 122.4(7)
B3 Ru1 B5 B6 -86.3(4)
C4 Ru1 B5 B6 -119.5(5)
C2 Ru1 B5 B6 -40.2(4)
C13' Ru1 B5 B6 166.5(7)
C17' Ru1 B5 B6 136.8(6)
C17 Ru1 B5 B6 128.8(6)
C14' Ru1 B5 B6 132(3)
C16' Ru1 B5 B6 96.7(5)
C15' Ru1 B5 B6 69.7(8)
C16 Ru1 B5 B6 90.7(6)
B6 Ru1 B5 B9 94.1(7)
B3 Ru1 B5 B9 7.8(6)
C4 Ru1 B5 B9 -25.4(5)
C2 Ru1 B5 B9 53.9(6)
C13' Ru1 B5 B9 -99.5(9)
C17' Ru1 B5 B9 -129.1(8)
C17 Ru1 B5 B9 -137.1(8)
C14' Ru1 B5 B9 -134(3)
C16' Ru1 B5 B9 -169.3(7)
C15' Ru1 B5 B9 163.8(8)
C16 Ru1 B5 B9 -175.2(7)
B3 C2 B6 C10 -65.3(6)
B7 C2 B6 C10 4.9(7)
B11 C2 B6 C10 41.6(5)
Ru1 C2 B6 C10 -113.9(5)
B3 C2 B6 B11 -106.9(6)
B7 C2 B6 B11 -36.7(6)
Ru1 C2 B6 B11 -155.4(5)
B3 C2 B6 B5 -5.0(6)
B7 C2 B6 B5 65.2(6)
B11 C2 B6 B5 101.9(6)
Ru1 C2 B6 B5 -53.5(4)
B3 C2 B6 Ru1 48.5(4)
B7 C2 B6 Ru1 118.7(5)
B11 C2 B6 Ru1 155.4(5)
C4 B5 B6 C10 90.2(6)
B9 B5 B6 C10 32.2(5)
Ru1 B5 B6 C10 147.0(5)
C4 B5 B6 C2 -1.9(6)
C10 B5 B6 C2 -92.1(6)
B9 B5 B6 C2 -59.9(6)
Ru1 B5 B6 C2 55.0(4)
C4 B5 B6 B11 59.5(6)
C10 B5 B6 B11 -30.7(6)
B9 B5 B6 B11 1.5(7)
Ru1 B5 B6 B11 116.3(5)
C4 B5 B6 Ru1 -56.8(4)
C10 B5 B6 Ru1 -147.0(5)
B9 B5 B6 Ru1 -114.9(6)
B5 Ru1 B6 C10 -31.1(5)
B3 Ru1 B6 C10 56.1(5)
C4 Ru1 B6 C10 8.9(5)
C2 Ru1 B6 C10 90.0(6)
C13' Ru1 B6 C10 -145(3)
C17' Ru1 B6 C10 -99.1(9)
C17 Ru1 B6 C10 -102.5(8)
C14' Ru1 B6 C10 160.9(8)
C16' Ru1 B6 C10 -128.3(6)
C15' Ru1 B6 C10 -169.1(7)
C16 Ru1 B6 C10 -140.0(7)
B5 Ru1 B6 C2 -121.1(5)
B3 Ru1 B6 C2 -33.9(4)
C4 Ru1 B6 C2 -81.1(4)
C13' Ru1 B6 C2 125(3)
C17' Ru1 B6 C2 170.9(8)
C17 Ru1 B6 C2 167.6(7)
C14' Ru1 B6 C2 71.0(9)
C16' Ru1 B6 C2 141.8(5)
C15' Ru1 B6 C2 100.9(6)
C16 Ru1 B6 C2 130.0(6)
B5 Ru1 B6 B11 -96.7(7)
B3 Ru1 B6 B11 -9.5(6)
C4 Ru1 B6 B11 -56.6(6)
C2 Ru1 B6 B11 24.4(5)
C13' Ru1 B6 B11 150(3)
C17' Ru1 B6 B11 -164.7(9)
C17 Ru1 B6 B11 -168.0(8)
C14' Ru1 B6 B11 95.4(10)
C16' Ru1 B6 B11 166.2(7)
C15' Ru1 B6 B11 125.3(8)
C16 Ru1 B6 B11 154.5(8)
B3 Ru1 B6 B5 87.2(4)
C4 Ru1 B6 B5 40.0(4)
C2 Ru1 B6 B5 121.1(5)
C13' Ru1 B6 B5 -113(3)
C17' Ru1 B6 B5 -68.0(9)
C17 Ru1 B6 B5 -71.3(8)
C14' Ru1 B6 B5 -167.9(8)
C16' Ru1 B6 B5 -97.1(5)
C15' Ru1 B6 B5 -138.0(6)
C16 Ru1 B6 B5 -108.9(6)
B3 C2 B7 B8 37.2(6)
B11 C2 B7 B8 -101.5(7)
B6 C2 B7 B8 -65.3(7)
Ru1 C2 B7 B8 8.4(8)
B3 C2 B7 B12 100.8(7)
B11 C2 B7 B12 -37.9(6)
B6 C2 B7 B12 -1.7(8)
Ru1 C2 B7 B12 71.9(7)
B3 C2 B7 B11 138.7(6)
B6 C2 B7 B11 36.2(6)
Ru1 C2 B7 B11 109.8(6)
B11 C2 B7 B3 -138.7(6)
B6 C2 B7 B3 -102.5(5)
Ru1 C2 B7 B3 -28.9(5)
C4 B3 B7 C2 100.5(6)
B8 B3 B7 C2 139.2(7)
Ru1 B3 B7 C2 28.4(5)
C2 B3 B7 B8 -139.2(7)
C4 B3 B7 B8 -38.7(6)
Ru1 B3 B7 B8 -110.8(7)
C2 B3 B7 B12 -100.5(6)
C4 B3 B7 B12 0.0(7)
B8 B3 B7 B12 38.7(6)
Ru1 B3 B7 B12 -72.2(8)
C2 B3 B7 B11 -36.8(5)
C4 B3 B7 B11 63.7(7)
B8 B3 B7 B11 102.4(7)
Ru1 B3 B7 B11 -8.4(9)
C2 B7 B8 B12 101.5(6)
B11 B7 B8 B12 37.4(6)
B3 B7 B8 B12 136.9(6)
C2 B7 B8 B9 61.8(7)
B12 B7 B8 B9 -39.7(5)
B11 B7 B8 B9 -2.2(7)
B3 B7 B8 B9 97.2(6)
C2 B7 B8 C4 2.5(8)
B12 B7 B8 C4 -98.9(7)
B11 B7 B8 C4 -61.5(7)
B3 B7 B8 C4 38.0(5)
C2 B7 B8 B3 -35.4(6)
B12 B7 B8 B3 -136.9(6)
B11 B7 B8 B3 -99.4(6)
B9 C4 B8 B7 100.8(7)
B5 C4 B8 B7 63.1(8)
B3 C4 B8 B7 -39.8(6)
Ru1 C4 B8 B7 -13.0(9)
B9 C4 B8 B12 38.1(6)
B5 C4 B8 B12 0.4(8)
B3 C4 B8 B12 -102.6(7)
Ru1 C4 B8 B12 -75.7(7)
B5 C4 B8 B9 -37.6(6)
B3 C4 B8 B9 -140.6(7)
Ru1 C4 B8 B9 -113.8(7)
B9 C4 B8 B3 140.6(7)
B5 C4 B8 B3 103.0(6)
Ru1 C4 B8 B3 26.8(6)
C2 B3 B8 B7 34.7(6)
C4 B3 B8 B7 135.2(6)
Ru1 B3 B8 B7 108.2(6)
C2 B3 B8 B12 -4.1(8)
C4 B3 B8 B12 96.5(7)
B7 B3 B8 B12 -38.7(6)
Ru1 B3 B8 B12 69.5(8)
C2 B3 B8 B9 -67.4(7)
C4 B3 B8 B9 33.2(6)
B7 B3 B8 B9 -102.0(7)
Ru1 B3 B8 B9 6.2(8)
C2 B3 B8 C4 -100.5(6)
B7 B3 B8 C4 -135.2(6)
Ru1 B3 B8 C4 -27.0(5)
B5 C4 B9 C10 41.2(6)
B3 C4 B9 C10 -63.7(8)
B8 C4 B9 C10 -101.5(7)
Ru1 C4 B9 C10 11.2(9)
B5 C4 B9 B8 142.7(6)
B3 C4 B9 B8 37.8(6)
Ru1 C4 B9 B8 112.8(6)
B5 C4 B9 B12 104.2(7)
B3 C4 B9 B12 -0.7(9)
B8 C4 B9 B12 -38.5(6)
Ru1 C4 B9 B12 74.3(8)
B3 C4 B9 B5 -104.9(6)
B8 C4 B9 B5 -142.7(6)
Ru1 C4 B9 B5 -30.0(6)
B7 B8 B9 C10 0.5(7)
B12 B8 B9 C10 -39.0(6)
C4 B8 B9 C10 97.9(6)
B3 B8 B9 C10 64.4(7)
B7 B8 B9 C4 -97.3(6)
B12 B8 B9 C4 -136.9(7)
B3 B8 B9 C4 -33.5(6)
B7 B8 B9 B12 39.6(6)
C4 B8 B9 B12 136.9(7)
B3 B8 B9 B12 103.4(6)
B7 B8 B9 B5 -63.7(8)
B12 B8 B9 B5 -103.3(8)
C4 B8 B9 B5 33.6(6)
B3 B8 B9 B5 0.2(9)
C4 B5 B9 C10 -132.9(7)
B6 B5 B9 C10 -34.3(6)
Ru1 B5 B9 C10 -104.2(6)
C10 B5 B9 C4 132.9(7)
B6 B5 B9 C4 98.6(6)
Ru1 B5 B9 C4 28.7(6)
C4 B5 B9 B8 -35.0(6)
C10 B5 B9 B8 97.9(7)
B6 B5 B9 B8 63.6(8)
Ru1 B5 B9 B8 -6.3(9)
C4 B5 B9 B12 -99.5(7)
C10 B5 B9 B12 33.4(6)
B6 B5 B9 B12 -0.9(8)
Ru1 B5 B9 B12 -70.8(8)
C4 B9 C10 B11 66.3(8)
B8 B9 C10 B11 1.5(8)
B12 B9 C10 B11 -37.2(6)
B5 B9 C10 B11 106.6(6)
C4 B9 C10 B12 103.6(7)
B8 B9 C10 B12 38.8(6)
B5 B9 C10 B12 143.9(6)
C4 B9 C10 B5 -40.3(6)
B8 B9 C10 B5 -105.1(6)
B12 B9 C10 B5 -143.9(6)
C4 B9 C10 B6 -2.8(9)
B8 B9 C10 B6 -67.6(8)
B12 B9 C10 B6 -106.4(7)
B5 B9 C10 B6 37.5(6)
C4 B5 C10 B9 37.8(6)
B6 B5 C10 B9 140.8(6)
Ru1 B5 C10 B9 107.1(7)
C4 B5 C10 B11 -68.9(8)
B6 B5 C10 B11 34.1(6)
B9 B5 C10 B11 -106.7(8)
Ru1 B5 C10 B11 0.4(9)
C4 B5 C10 B12 1.5(8)
B6 B5 C10 B12 104.6(7)
B9 B5 C10 B12 -36.3(7)
Ru1 B5 C10 B12 70.9(8)
C4 B5 C10 B6 -103.0(5)
B9 B5 C10 B6 -140.8(6)
Ru1 B5 C10 B6 -33.7(5)
C2 B6 C10 B9 63.5(7)
B11 B6 C10 B9 105.8(8)
B5 B6 C10 B9 -38.8(6)
Ru1 B6 C10 B9 -5.8(8)
C2 B6 C10 B11 -42.4(5)
B5 B6 C10 B11 -144.7(6)
Ru1 B6 C10 B11 -111.6(6)
C2 B6 C10 B12 -6.6(7)
B11 B6 C10 B12 35.7(6)
B5 B6 C10 B12 -108.9(7)
Ru1 B6 C10 B12 -75.9(7)
C2 B6 C10 B5 102.3(5)
B11 B6 C10 B5 144.7(6)
Ru1 B6 C10 B5 33.1(5)
B9 C10 B11 C2 -61.8(7)
B12 C10 B11 C2 -99.2(6)
B5 C10 B11 C2 10.3(9)
B6 C10 B11 C2 44.1(5)
B9 C10 B11 B12 37.4(6)
B5 C10 B11 B12 109.4(8)
B6 C10 B11 B12 143.3(6)
B9 C10 B11 B6 -105.9(6)
B12 C10 B11 B6 -143.3(6)
B5 C10 B11 B6 -33.8(6)
B9 C10 B11 B7 -2.8(7)
B12 C10 B11 B7 -40.2(5)
B5 C10 B11 B7 69.2(8)
B6 C10 B11 B7 103.0(6)
B3 C2 B11 C10 56.4(7)
B7 C2 B11 C10 97.2(7)
B6 C2 B11 C10 -44.2(6)
Ru1 C2 B11 C10 -18.3(8)
B3 C2 B11 B12 -4.5(7)
B7 C2 B11 B12 36.3(5)
B6 C2 B11 B12 -105.1(6)
Ru1 C2 B11 B12 -79.2(6)
B3 C2 B11 B6 100.6(6)
B7 C2 B11 B6 141.4(6)
Ru1 C2 B11 B6 25.9(5)
B3 C2 B11 B7 -40.8(6)
B6 C2 B11 B7 -141.4(6)
Ru1 C2 B11 B7 -115.5(6)
C2 B6 B11 C10 128.9(6)
B5 B6 B11 C10 31.4(6)
Ru1 B6 B11 C10 102.3(7)
C10 B6 B11 C2 -128.9(6)
B5 B6 B11 C2 -97.4(6)
Ru1 B6 B11 C2 -26.5(5)
C10 B6 B11 B12 -33.0(6)
C2 B6 B11 B12 95.8(6)
B5 B6 B11 B12 -1.6(8)
Ru1 B6 B11 B12 69.3(8)
C10 B6 B11 B7 -95.5(7)
C2 B6 B11 B7 33.4(5)
B5 B6 B11 B7 -64.0(7)
Ru1 B6 B11 B7 6.9(9)
C2 B7 B11 C10 -97.7(5)
B8 B7 B11 C10 3.0(7)
B12 B7 B11 C10 40.3(5)
B3 B7 B11 C10 -62.1(7)
B8 B7 B11 C2 100.6(6)
B12 B7 B11 C2 137.9(6)
B3 B7 B11 C2 35.5(5)
C2 B7 B11 B12 -137.9(6)
B8 B7 B11 B12 -37.3(6)
B3 B7 B11 B12 -102.4(7)
C2 B7 B11 B6 -34.7(5)
B8 B7 B11 B6 65.9(7)
B12 B7 B11 B6 103.2(7)
B3 B7 B11 B6 0.8(8)
B9 C10 B12 B7 -100.1(7)
B11 C10 B12 B7 41.5(6)
B5 C10 B12 B7 -63.2(8)
B6 C10 B12 B7 6.0(8)
B9 C10 B12 B8 -38.3(6)
B11 C10 B12 B8 103.3(7)
B5 C10 B12 B8 -1.4(9)
B6 C10 B12 B8 67.8(8)
B9 C10 B12 B11 -141.6(6)
B5 C10 B12 B11 -104.7(7)
B6 C10 B12 B11 -35.6(6)
B11 C10 B12 B9 141.6(6)
B5 C10 B12 B9 36.9(6)
B6 C10 B12 B9 106.0(7)
C2 B7 B12 C10 -2.4(8)
B8 B7 B12 C10 98.1(6)
B11 B7 B12 C10 -40.4(6)
B3 B7 B12 C10 58.6(7)
C2 B7 B12 B8 -100.5(6)
B11 B7 B12 B8 -138.5(6)
B3 B7 B12 B8 -39.4(6)
C2 B7 B12 B11 37.9(5)
B8 B7 B12 B11 138.5(6)
B3 B7 B12 B11 99.0(6)
C2 B7 B12 B9 -61.4(8)
B8 B7 B12 B9 39.1(6)
B11 B7 B12 B9 -99.4(7)
B3 B7 B12 B9 -0.4(8)
B7 B8 B12 C10 -98.7(6)
B9 B8 B12 C10 36.8(6)
C4 B8 B12 C10 0.5(8)
B3 B8 B12 C10 -59.5(8)
B9 B8 B12 B7 135.5(6)
C4 B8 B12 B7 99.3(6)
B3 B8 B12 B7 39.2(6)
B7 B8 B12 B11 -37.6(6)
B9 B8 B12 B11 97.9(7)
C4 B8 B12 B11 61.6(7)
B3 B8 B12 B11 1.5(8)
B7 B8 B12 B9 -135.5(6)
C4 B8 B12 B9 -36.3(6)
B3 B8 B12 B9 -96.3(7)
C2 B11 B12 C10 97.1(6)
B6 B11 B12 C10 33.7(5)
B7 B11 B12 C10 132.7(6)
C10 B11 B12 B7 -132.7(6)
C2 B11 B12 B7 -35.6(5)
B6 B11 B12 B7 -99.0(6)
C10 B11 B12 B8 -95.5(6)
C2 B11 B12 B8 1.5(8)
B6 B11 B12 B8 -61.8(8)
B7 B11 B12 B8 37.2(6)
C10 B11 B12 B9 -32.7(6)
C2 B11 B12 B9 64.4(7)
B6 B11 B12 B9 1.0(8)
B7 B11 B12 B9 100.0(7)
C4 B9 B12 C10 -96.3(7)
B8 B9 B12 C10 -136.0(6)
B5 B9 B12 C10 -33.5(6)
C10 B9 B12 B7 97.0(7)
C4 B9 B12 B7 0.6(9)
B8 B9 B12 B7 -39.0(6)
B5 B9 B12 B7 63.5(8)
C10 B9 B12 B8 136.0(6)
C4 B9 B12 B8 39.7(6)
B5 B9 B12 B8 102.5(7)
C10 B9 B12 B11 33.4(6)
C4 B9 B12 B11 -62.9(8)
B8 B9 B12 B11 -102.6(6)
B5 B9 B12 B11 -0.1(9)
B5 Ru1 C13 C14 -179.0(8)
B6 Ru1 C13 C14 -120.8(17)
B3 Ru1 C13 C14 85.1(9)
C4 Ru1 C13 C14 133.8(8)
C2 Ru1 C13 C14 46.1(12)
C13' Ru1 C13 C14 15(4)
C17' Ru1 C13 C14 -121.6(16)
C17 Ru1 C13 C14 -117.2(13)
C14' Ru1 C13 C14 -6.7(13)
C16' Ru1 C13 C14 -89.3(9)
C15' Ru1 C13 C14 -46.2(9)
C16 Ru1 C13 C14 -76.4(10)
B5 Ru1 C13 C17 -61.8(10)
B6 Ru1 C13 C17 -4(2)
B3 Ru1 C13 C17 -157.7(9)
C4 Ru1 C13 C17 -109.0(9)
C2 Ru1 C13 C17 163.3(9)
C13' Ru1 C13 C17 132(5)
C17' Ru1 C13 C17 -4.4(18)
C14' Ru1 C13 C17 110.5(13)
C16' Ru1 C13 C17 28.0(9)
C15' Ru1 C13 C17 71.0(10)
C16 Ru1 C13 C17 40.9(10)
B5 Ru1 C13 C18 62.1(15)
B6 Ru1 C13 C18 120.4(17)
B3 Ru1 C13 C18 -33.8(15)
C4 Ru1 C13 C18 14.9(14)
C2 Ru1 C13 C18 -72.8(16)
C13' Ru1 C13 C18 -104(5)
C17' Ru1 C13 C18 120(2)
C17 Ru1 C13 C18 123.9(18)
C14' Ru1 C13 C18 -125.6(19)
C16' Ru1 C13 C18 151.9(16)
C15' Ru1 C13 C18 -165.0(16)
C16 Ru1 C13 C18 164.8(17)
C17 C13 C14 C15 -0.6(16)
C18 C13 C14 C15 -179.8(13)
Ru1 C13 C14 C15 59.5(10)
C17 C13 C14 C19 179.8(15)
C18 C13 C14 C19 1(2)
Ru1 C13 C14 C19 -120.1(15)
C17 C13 C14 Ru1 -60.1(10)
C18 C13 C14 Ru1 120.8(13)
B5 Ru1 C14 C15 -117.6(16)
B6 Ru1 C14 C15 35.3(15)
B3 Ru1 C14 C15 132.8(10)
C4 Ru1 C14 C15 177.8(8)
C2 Ru1 C14 C15 85.7(10)
C13' Ru1 C14 C15 -125.9(18)
C17' Ru1 C14 C15 -90.0(11)
C17 Ru1 C14 C15 -82.0(11)
C14' Ru1 C14 C15 30(5)
C16' Ru1 C14 C15 -47.6(10)
C15' Ru1 C14 C15 -8.0(12)
C16 Ru1 C14 C15 -38.2(10)
B5 Ru1 C14 C13 3(2)
B6 Ru1 C14 C13 155.5(9)
B3 Ru1 C14 C13 -107.0(8)
C4 Ru1 C14 C13 -62.0(10)
C2 Ru1 C14 C13 -154.1(7)
C13' Ru1 C14 C13 -5.6(15)
C17' Ru1 C14 C13 30.2(8)
C17 Ru1 C14 C13 38.2(9)
C14' Ru1 C14 C13 150(5)
C16' Ru1 C14 C13 72.6(8)
C15' Ru1 C14 C13 112.2(13)
C16 Ru1 C14 C13 82.0(10)
B5 Ru1 C14 C19 125.0(16)
B6 Ru1 C14 C19 -82.1(16)
B3 Ru1 C14 C19 15.4(15)
C4 Ru1 C14 C19 60.4(17)
C2 Ru1 C14 C19 -31.6(16)
C13' Ru1 C14 C19 117(2)
C17' Ru1 C14 C19 152.6(18)
C17 Ru1 C14 C19 160.7(17)
C14' Ru1 C14 C19 -87(5)
C16' Ru1 C14 C19 -165.0(17)
C15' Ru1 C14 C19 -125(2)
C16 Ru1 C14 C19 -155.6(18)
C13 C14 C15 C16 4.6(16)
C19 C14 C15 C16 -175.8(14)
Ru1 C14 C15 C16 64.4(11)
C13 C14 C15 C20 177.1(16)
C19 C14 C15 C20 -3(2)
Ru1 C14 C15 C20 -123.1(17)
C13 C14 C15 Ru1 -59.8(10)
C19 C14 C15 Ru1 119.8(14)
B5 Ru1 C15 C14 149.1(11)
B6 Ru1 C15 C14 -160.0(9)
B3 Ru1 C15 C14 -61.6(11)
C4 Ru1 C15 C14 -7(2)
C2 Ru1 C15 C14 -108.8(9)
C13' Ru1 C15 C14 26.8(9)
C17' Ru1 C15 C14 70.1(10)
C17 Ru1 C15 C14 79.6(10)
C14' Ru1 C15 C14 -10.3(16)
C16' Ru1 C15 C14 111.7(11)
C15' Ru1 C15 C14 146(5)
C16 Ru1 C15 C14 114.6(13)
B5 Ru1 C15 C16 34.6(16)
B6 Ru1 C15 C16 85.4(10)
B3 Ru1 C15 C16 -176.2(8)
C4 Ru1 C15 C16 -121.3(18)
C2 Ru1 C15 C16 136.6(10)
C13' Ru1 C15 C16 -87.7(11)
C17' Ru1 C15 C16 -44.5(10)
C17 Ru1 C15 C16 -34.9(10)
C14' Ru1 C15 C16 -124.9(19)
C16' Ru1 C15 C16 -2.9(11)
C15' Ru1 C15 C16 32(4)
B5 Ru1 C15 C20 -85.4(18)
B6 Ru1 C15 C20 -34.5(18)
B3 Ru1 C15 C20 63.9(19)
C4 Ru1 C15 C20 119(2)
C2 Ru1 C15 C20 16.7(18)
C13' Ru1 C15 C20 152(2)
C17' Ru1 C15 C20 -164(2)
C17 Ru1 C15 C20 -155(2)
C14' Ru1 C15 C20 115(2)
C16' Ru1 C15 C20 -123(2)
C15' Ru1 C15 C20 -88(5)
C16 Ru1 C15 C20 -120(2)
C14 C15 C16 C17 -7.0(18)
C20 C15 C16 C17 -179.9(16)
Ru1 C15 C16 C17 57.9(12)
C14 C15 C16 C21 174.1(15)
C20 C15 C16 C21 1(3)
Ru1 C15 C16 C21 -121.0(16)
C14 C15 C16 Ru1 -64.9(11)
C20 C15 C16 Ru1 122.2(16)
B5 Ru1 C16 C15 -160.4(10)
B6 Ru1 C16 C15 -108.0(10)
B3 Ru1 C16 C15 10(2)
C4 Ru1 C16 C15 154.2(12)
C2 Ru1 C16 C15 -59.5(11)
C13' Ru1 C16 C15 71.0(10)
C17' Ru1 C16 C15 113.9(14)
C17 Ru1 C16 C15 123.9(15)
C14' Ru1 C16 C15 28.2(10)
C16' Ru1 C16 C15 169(4)
C15' Ru1 C16 C15 -11.8(16)
B5 Ru1 C16 C17 75.7(11)
B6 Ru1 C16 C17 128.1(10)
B3 Ru1 C16 C17 -113.9(17)
C4 Ru1 C16 C17 30.3(15)
C2 Ru1 C16 C17 176.6(9)
C13' Ru1 C16 C17 -52.9(11)
C17' Ru1 C16 C17 -10.0(14)
C14' Ru1 C16 C17 -95.7(12)
C16' Ru1 C16 C17 45(3)
C15' Ru1 C16 C17 -135.7(18)
B5 Ru1 C16 C21 -34.7(16)
B6 Ru1 C16 C21 17.7(16)
B3 Ru1 C16 C21 135.7(14)
C4 Ru1 C16 C21 -80.0(17)
C2 Ru1 C16 C21 66.3(17)
C13' Ru1 C16 C21 -163.2(19)
C17' Ru1 C16 C21 -120(2)
C17 Ru1 C16 C21 -110(2)
C14' Ru1 C16 C21 154.0(19)
C16' Ru1 C16 C21 -65(3)
C15' Ru1 C16 C21 114(2)
C14 C13 C17 C22 -172.4(16)
C18 C13 C17 C22 7(3)
Ru1 C13 C17 C22 126.1(17)
C14 C13 C17 C16 -3.3(16)
C18 C13 C17 C16 175.8(14)
Ru1 C13 C17 C16 -64.8(11)
C14 C13 C17 Ru1 61.5(10)
C18 C13 C17 Ru1 -119.4(15)
C15 C16 C17 C22 173.7(19)
C21 C16 C17 C22 -7(3)
Ru1 C16 C17 C22 -127(2)
C15 C16 C17 C13 6.5(18)
C21 C16 C17 C13 -174.5(12)
Ru1 C16 C17 C13 65.4(10)
C15 C16 C17 Ru1 -58.9(12)
C21 C16 C17 Ru1 120.1(13)
B5 Ru1 C17 C22 14.9(18)
B6 Ru1 C17 C22 62.0(19)
B3 Ru1 C17 C22 -79(2)
C4 Ru1 C17 C22 -32.4(19)
C2 Ru1 C17 C22 118(3)
C13' Ru1 C17 C22 -128(2)
C17' Ru1 C17 C22 -102(7)
C14' Ru1 C17 C22 -164(2)
C16' Ru1 C17 C22 116(2)
C15' Ru1 C17 C22 153(2)
C16 Ru1 C17 C22 131(2)
B5 Ru1 C17 C13 131.7(8)
B6 Ru1 C17 C13 178.9(7)
B3 Ru1 C17 C13 38.3(14)
C4 Ru1 C17 C13 84.5(9)
C2 Ru1 C17 C13 -125(3)
C13' Ru1 C17 C13 -10.9(10)
C17' Ru1 C17 C13 15(6)
C14' Ru1 C17 C13 -47.6(9)
C16' Ru1 C17 C13 -127.5(16)
C15' Ru1 C17 C13 -90.0(10)
C16 Ru1 C17 C13 -111.9(14)
B5 Ru1 C17 C16 -116.4(10)
B6 Ru1 C17 C16 -69.2(11)
B3 Ru1 C17 C16 150.2(10)
C4 Ru1 C17 C16 -163.6(9)
C2 Ru1 C17 C16 -13(3)
C13' Ru1 C17 C16 101.0(13)
C17' Ru1 C17 C16 127(7)
C14' Ru1 C17 C16 64.3(10)
C16' Ru1 C17 C16 -15.6(11)
C15' Ru1 C17 C16 21.9(9)
B5 Ru1 C13' C14' -169.8(10)
B6 Ru1 C13' C14' -65(4)
B3 Ru1 C13' C14' 93.1(11)
C4 Ru1 C13' C14' 142.4(10)
C2 Ru1 C13' C14' 51.1(13)
C17' Ru1 C13' C14' -119.9(15)
C17 Ru1 C13' C14' -113.9(13)
C16' Ru1 C13' C14' -82.8(11)
C15' Ru1 C13' C14' -39.0(10)
C16 Ru1 C13' C14' -70.4(10)
B5 Ru1 C13' C17' -49.9(13)
B6 Ru1 C13' C17' 54(4)
B3 Ru1 C13' C17' -147.0(10)
C4 Ru1 C13' C17' -97.8(11)
C2 Ru1 C13' C17' 171.0(9)
C17 Ru1 C13' C17' 6.0(14)
C14' Ru1 C13' C17' 119.9(15)
C16' Ru1 C13' C17' 37.1(11)
C15' Ru1 C13' C17' 80.8(12)
C16 Ru1 C13' C17' 49.5(11)
B5 Ru1 C13' C18' 62.5(17)
B6 Ru1 C13' C18' 167(2)
B3 Ru1 C13' C18' -34.7(16)
C4 Ru1 C13' C18' 14.6(16)
C2 Ru1 C13' C18' -76.7(17)
C17' Ru1 C13' C18' 112(2)
C17 Ru1 C13' C18' 118(2)
C14' Ru1 C13' C18' -128(2)
C16' Ru1 C13' C18' 149.4(17)
C15' Ru1 C13' C18' -166.8(19)
C16 Ru1 C13' C18' 161.9(19)
C17' C13' C14' C15' 1.8(19)
C18' C13' C14' C15' -178.7(16)
Ru1 C13' C14' C15' 62.7(11)
C17' C13' C14' C19' 179.5(16)
C18' C13' C14' C19' -1(3)
Ru1 C13' C14' C19' -119.5(17)
C17' C13' C14' Ru1 -61.0(13)
C18' C13' C14' Ru1 118.6(18)
B5 Ru1 C14' C13' 42(4)
B6 Ru1 C14' C13' 165.7(8)
B3 Ru1 C14' C13' -98.2(10)
C4 Ru1 C14' C13' -55.8(13)
C2 Ru1 C14' C13' -146.0(10)
C17' Ru1 C14' C13' 37.0(10)
C17 Ru1 C14' C13' 45.5(11)
C16' Ru1 C14' C13' 79.8(11)
C15' Ru1 C14' C13' 116.3(13)
C16 Ru1 C14' C13' 87.6(11)
B5 Ru1 C14' C15' -74(4)
B6 Ru1 C14' C15' 49.5(12)
B3 Ru1 C14' C15' 145.5(9)
C4 Ru1 C14' C15' -172.1(9)
C2 Ru1 C14' C15' 97.7(9)
C13' Ru1 C14' C15' -116.3(14)
C17' Ru1 C14' C15' -79.3(10)
C17 Ru1 C14' C15' -70.7(10)
C16' Ru1 C14' C15' -36.5(9)
C16 Ru1 C14' C15' -28.7(8)
B5 Ru1 C14' C19' 161(2)
B6 Ru1 C14' C19' -75.8(19)
B3 Ru1 C14' C19' 20.2(17)
C4 Ru1 C14' C19' 62.6(19)
C2 Ru1 C14' C19' -27.6(18)
C13' Ru1 C14' C19' 118(2)
C17' Ru1 C14' C19' 155(2)
C17 Ru1 C14' C19' 164.0(19)
C16' Ru1 C14' C19' -161.8(19)
C15' Ru1 C14' C19' -125(2)
C16 Ru1 C14' C19' -154(2)
C13' C14' C15' C16' -3.0(17)
C19' C14' C15' C16' 179.4(16)
Ru1 C14' C15' C16' 59.3(10)
C13' C14' C15' C20' 178.6(15)
C19' C14' C15' C20' 1(2)
Ru1 C14' C15' C20' -119.0(14)
C13' C14' C15' Ru1 -62.3(11)
C19' C14' C15' Ru1 120.1(18)
B5 Ru1 C15' C14' 164.4(8)
B6 Ru1 C15' C14' -147.3(9)
B3 Ru1 C15' C14' -50.3(12)
C4 Ru1 C15' C14' 48(5)
C2 Ru1 C15' C14' -96.3(9)
C13' Ru1 C15' C14' 37.6(9)
C17' Ru1 C15' C14' 81.1(10)
C17 Ru1 C15' C14' 90.5(11)
C16' Ru1 C15' C14' 120.6(13)
C16 Ru1 C15' C14' 120.3(17)
B5 Ru1 C15' C16' 43.7(11)
B6 Ru1 C15' C16' 92.0(8)
B3 Ru1 C15' C16' -170.9(7)
C4 Ru1 C15' C16' -73(4)
C2 Ru1 C15' C16' 143.0(7)
C13' Ru1 C15' C16' -83.1(10)
C17' Ru1 C15' C16' -39.6(9)
C17 Ru1 C15' C16' -30.2(8)
C14' Ru1 C15' C16' -120.6(13)
C16 Ru1 C15' C16' -0.3(14)
B5 Ru1 C15' C20' -80.9(17)
B6 Ru1 C15' C20' -32.6(16)
B3 Ru1 C15' C20' 64.5(17)
C4 Ru1 C15' C20' 163(3)
C2 Ru1 C15' C20' 18.4(16)
C13' Ru1 C15' C20' 152.3(19)
C17' Ru1 C15' C20' -164.2(18)
C17 Ru1 C15' C20' -154.8(18)
C14' Ru1 C15' C20' 115(2)
C16' Ru1 C15' C20' -124.6(18)
C16 Ru1 C15' C20' -125(2)
C14' C15' C16' C17' 3.1(17)
C20' C15' C16' C17' -178.8(16)
Ru1 C15' C16' C17' 62.0(11)
C14' C15' C16' C21' 178.6(13)
C20' C15' C16' C21' -3(2)
Ru1 C15' C16' C21' -122.5(12)
C14' C15' C16' Ru1 -58.9(11)
C20' C15' C16' Ru1 119.3(17)
B5 Ru1 C16' C17' 95.0(11)
B6 Ru1 C16' C17' 146.3(10)
B3 Ru1 C16' C17' -65(4)
C4 Ru1 C16' C17' 55.2(12)
C2 Ru1 C16' C17' -170.9(10)
C13' Ru1 C16' C17' -37.0(10)
C17 Ru1 C16' C17' 8.5(17)
C14' Ru1 C16' C17' -78.1(11)
C15' Ru1 C16' C17' -114.2(13)
C16 Ru1 C16' C17' -113(4)
B5 Ru1 C16' C15' -150.9(8)
B6 Ru1 C16' C15' -99.6(8)
B3 Ru1 C16' C15' 50(3)
C4 Ru1 C16' C15' 169.3(7)
C2 Ru1 C16' C15' -56.7(10)
C13' Ru1 C16' C15' 77.1(10)
C17' Ru1 C16' C15' 114.2(13)
C17 Ru1 C16' C15' 122.7(15)
C14' Ru1 C16' C15' 36.1(9)
C16 Ru1 C16' C15' 1(3)
B5 Ru1 C16' C21' -32.7(13)
B6 Ru1 C16' C21' 18.6(13)
B3 Ru1 C16' C21' 168(2)
C4 Ru1 C16' C21' -72.5(14)
C2 Ru1 C16' C21' 61.5(15)
C13' Ru1 C16' C21' -164.6(15)
C17' Ru1 C16' C21' -127.6(19)
C17 Ru1 C16' C21' -119.1(19)
C14' Ru1 C16' C21' 154.3(15)
C15' Ru1 C16' C21' 118.2(16)
C16 Ru1 C16' C21' 119(4)
C15' C16' C17' C13' -2.0(18)
C21' C16' C17' C13' -177.0(14)
Ru1 C16' C17' C13' 60.4(13)
C15' C16' C17' C22' 178.2(15)
C21' C16' C17' C22' 3(3)
Ru1 C16' C17' C22' -119.5(17)
C15' C16' C17' Ru1 -62.4(10)
C21' C16' C17' Ru1 122.6(15)
C14' C13' C17' C16' 0(2)
C18' C13' C17' C16' -179.4(14)
Ru1 C13' C17' C16' -61.2(13)
C14' C13' C17' C22' -180.0(19)
C18' C13' C17' C22' 0(3)
Ru1 C13' C17' C22' 119(2)
C14' C13' C17' Ru1 61.4(12)
C18' C13' C17' Ru1 -118.2(14)
B5 Ru1 C17' C16' -95.6(10)
B6 Ru1 C17' C16' -48.8(14)
B3 Ru1 C17' C16' 168.8(7)
C4 Ru1 C17' C16' -144.3(9)
C2 Ru1 C17' C16' 60(5)
C13' Ru1 C17' C16' 119.1(15)
C17 Ru1 C17' C16' -31(6)
C14' Ru1 C17' C16' 83.4(11)
C15' Ru1 C17' C16' 40.1(9)
C16 Ru1 C17' C16' 15.1(9)
B5 Ru1 C17' C13' 145.3(10)
B6 Ru1 C17' C13' -167.9(9)
B3 Ru1 C17' C13' 49.7(14)
C4 Ru1 C17' C13' 96.7(11)
C2 Ru1 C17' C13' -59(5)
C17 Ru1 C17' C13' -150(7)
C14' Ru1 C17' C13' -35.7(10)
C16' Ru1 C17' C13' -119.1(15)
C15' Ru1 C17' C13' -79.0(11)
C16 Ru1 C17' C13' -104.0(14)
B5 Ru1 C17' C22' 16.9(16)
B6 Ru1 C17' C22' 63.7(18)
B3 Ru1 C17' C22' -78.7(18)
C4 Ru1 C17' C22' -31.8(16)
C2 Ru1 C17' C22' 173(3)
C13' Ru1 C17' C22' -128(2)
C17 Ru1 C17' C22' 82(7)
C14' Ru1 C17' C22' -164.1(19)
C16' Ru1 C17' C22' 112(2)
C15' Ru1 C17' C22' 152.6(18)
C16 Ru1 C17' C22' 128(2)
